data_4038843
loop_
_publ_author_name
'Lou, Qin-Xin'
'Niu, Yuan'
'Qi, Zhi-Chao'
'Yang, Shang-Dong'

_publ_section_title
;
 Ir(III)-Catalyzed C-H Functionalization of Triphenylphosphine Oxide
 Towards 3-Aryl Oxindoles.
;
_journal_name_full 'The Journal of organic chemistry'
_journal_paper_doi 10.1021/acs.joc.0c00999
_journal_year 2020
_chemical_formula_moiety 'C28 H22 N O3 P'
_chemical_formula_sum 'C28 H22 N O3 P'
_chemical_formula_weight 451.43
_space_group_crystal_system triclinic
_space_group_IT_number 2
_space_group_name_Hall '-P 1'
_space_group_name_H-M_alt 'P -1'
_atom_sites_solution_hydrogens geom
_atom_sites_solution_primary direct
_audit_creation_date 2019-07-03
_audit_creation_method
;
Olex2 1.2
(compiled 2018.05.29 svn.r3508 for OlexSys, GUI svn.r5506)
;
_audit_update_record
;
2019-10-17 deposited with the CCDC.	2019-10-19 downloaded from the CCDC.
;
_cell_angle_alpha 75.866(7)
_cell_angle_beta 82.881(6)
_cell_angle_gamma 74.752(9)
_cell_formula_units_Z 2
_cell_length_a 8.3188(8)
_cell_length_b 9.3992(11)
_cell_length_c 15.4909(9)
_cell_measurement_reflns_used 1791
_cell_measurement_temperature 291.63(10)
_cell_measurement_theta_max 69.7410
_cell_measurement_theta_min 9.8430
_cell_volume 1130.91(19)
_computing_cell_refinement 'CrysAlisPro 1.171.38.43f (Rigaku OD, 2015)'
_computing_data_collection 'CrysAlisPro 1.171.38.43f (Rigaku OD, 2015)'
_computing_data_reduction 'CrysAlisPro 1.171.38.43f (Rigaku OD, 2015)'
_computing_molecular_graphics 'Olex2 (Dolomanov et al., 2009)'
_computing_publication_material 'Olex2 (Dolomanov et al., 2009)'
_computing_structure_refinement 'ShelXL (Sheldrick, 2015)'
_computing_structure_solution 'ShelXS (Sheldrick, 2008)'
_diffrn_ambient_environment air
_diffrn_ambient_temperature 291.63(10)
_diffrn_detector 'CCD plate'
_diffrn_detector_area_resol_mean 16.0733
_diffrn_detector_type Eos
_diffrn_measured_fraction_theta_full 0.972
_diffrn_measured_fraction_theta_max 0.972
_diffrn_measurement_details
;
List of Runs (angles in degrees, time in seconds):

  # Type    Start    End  Width  t~exp~   \w     \q     \k     \f   Frames
#--------------------------------------------------------------------------
  1  \w      7.00  94.00   1.00    1.00    --   54.00 -99.00  30.00   87
  2  \w     51.00 135.00   1.00    1.00    --  108.00 -25.00  90.00   84
  3  \w     87.00 138.00   1.00    1.00    --  108.00  50.00 150.00   51
  4  \w     53.00 117.00   1.00    1.00    --  108.00 -63.00  30.00   64
  5  \w     91.00 116.00   1.00    1.00    --  108.00-111.00   0.00   25
  6  \w     58.00  84.00   1.00    1.00    --   54.00-125.00 -90.00   26
  7  \w     68.00 115.00   1.00    1.00    --  108.00-111.00-120.00   47
  8  \w     57.00  83.00   1.00    1.00    --  108.00-111.00   0.00   26
  9  \w     40.00 138.00   1.00    1.00    --  108.00 -77.00 -90.00   98
 10  \w     89.00 172.00   1.00    1.00    --  108.00  38.00 -90.00   83
 11  \w    104.00 129.00   1.00    1.00    --  108.00  94.00-151.00   25
 12  \w     76.00 115.00   1.00    1.00    --   54.00  57.00-180.00   39
 13  \w     38.00 124.00   1.00    1.00    --  108.00 -25.00 -30.00   86
 14  \w     41.00 124.00   1.00    1.00    --   54.00  38.00  90.00   83
 15  \w     34.00  95.00   1.00    1.00    --   54.00  38.00   0.00   61
 16  \w     35.00 127.00   1.00    1.00    --  108.00 -25.00-120.00   92
 17  \w     40.00 121.00   1.00    1.00    --  108.00 -63.00-180.00   81
 18  \w     41.00 145.00   1.00    1.00    --  108.00 -91.00  60.00  104
 19  \w     -6.00  28.00   1.00    1.00    --    0.00 -77.00  60.00   34
 20  \w    -13.00  60.00   1.00    1.00    --   54.00 -57.00 120.00   73
 21  \w    -68.00 -17.00   1.00    1.00    --    0.00 -77.00  60.00   51
 22  \w     -4.00  22.00   1.00    1.00    --   54.00 -57.00-150.00   26
;
_diffrn_measurement_device 'four-circle diffractometer'
_diffrn_measurement_device_type 'SuperNova, Dual, Cu at zero, Eos'
_diffrn_measurement_method '\w scans'
_diffrn_orient_matrix_type 'CrysAlisPro convention (1999,Acta A55,543-557)'
_diffrn_orient_matrix_UB_11 -0.0774103000
_diffrn_orient_matrix_UB_12 0.1062432000
_diffrn_orient_matrix_UB_13 -0.0849436000
_diffrn_orient_matrix_UB_21 -0.0224516000
_diffrn_orient_matrix_UB_22 0.1368320000
_diffrn_orient_matrix_UB_23 0.0423055000
_diffrn_orient_matrix_UB_31 0.1746386000
_diffrn_orient_matrix_UB_32 0.0182778000
_diffrn_orient_matrix_UB_33 -0.0394360000
_diffrn_radiation_monochromator mirror
_diffrn_radiation_probe x-ray
_diffrn_radiation_type CuK\a
_diffrn_radiation_wavelength 1.54184
_diffrn_reflns_av_R_equivalents 0.0433
_diffrn_reflns_av_unetI/netI 0.0616
_diffrn_reflns_Laue_measured_fraction_full 0.972
_diffrn_reflns_Laue_measured_fraction_max 0.972
_diffrn_reflns_limit_h_max 9
_diffrn_reflns_limit_h_min -8
_diffrn_reflns_limit_k_max 11
_diffrn_reflns_limit_k_min -10
_diffrn_reflns_limit_l_max 17
_diffrn_reflns_limit_l_min -18
_diffrn_reflns_number 6616
_diffrn_reflns_point_group_measured_fraction_full 0.972
_diffrn_reflns_point_group_measured_fraction_max 0.972
_diffrn_reflns_theta_full 66.591
_diffrn_reflns_theta_max 66.591
_diffrn_reflns_theta_min 5.001
_diffrn_source 'micro-focus sealed X-ray tube'
_diffrn_source_type 'SuperNova (Cu) X-ray Source'
_exptl_absorpt_coefficient_mu 1.326
_exptl_absorpt_correction_T_max 1.00000
_exptl_absorpt_correction_T_min 0.70538
_exptl_absorpt_correction_type multi-scan
_exptl_absorpt_process_details
;
CrysAlisPro 1.171.38.43f (Rigaku Oxford Diffraction, 2015)
Empirical absorption correction using spherical harmonics,
 implemented in SCALE3 ABSPACK scaling algorithm.
;
_exptl_crystal_colour 'clear light pink'
_exptl_crystal_colour_lustre clear
_exptl_crystal_colour_modifier light
_exptl_crystal_colour_primary pink
_exptl_crystal_density_diffrn 1.326
_exptl_crystal_description block
_exptl_crystal_F_000 472
_exptl_crystal_size_max 0.18
_exptl_crystal_size_mid 0.15
_exptl_crystal_size_min 0.12
_refine_diff_density_max 0.570
_refine_diff_density_min -0.634
_refine_diff_density_rms 0.055
_refine_ls_extinction_method none
_refine_ls_goodness_of_fit_ref 1.104
_refine_ls_hydrogen_treatment constr
_refine_ls_matrix_type full
_refine_ls_number_parameters 299
_refine_ls_number_reflns 3867
_refine_ls_number_restraints 0
_refine_ls_restrained_S_all 1.104
_refine_ls_R_factor_all 0.0960
_refine_ls_R_factor_gt 0.0752
_refine_ls_shift/su_max 0.000
_refine_ls_shift/su_mean 0.000
_refine_ls_structure_factor_coef Fsqd
_refine_ls_weighting_details 'w=1/[\s^2^(Fo^2^)+(0.1247P)^2^+0.1941P] where P=(Fo^2^+2Fc^2^)/3'
_refine_ls_weighting_scheme calc
_refine_ls_wR_factor_gt 0.2115
_refine_ls_wR_factor_ref 0.2443
_reflns_Friedel_coverage 0.000
_reflns_number_gt 2686
_reflns_number_total 3867
_reflns_threshold_expression 'I > 2\s(I)'
_cod_data_source_file jo0c00999_si_002.cif
_cod_data_source_block louqx_0701
_cod_database_code 4038843
_shelx_shelxl_version_number 2018/3
_shelx_space_group_comment
;
The symmetry employed for this shelxl refinement is uniquely defined
by the following loop, which should always be used as a source of
symmetry information in preference to the above space-group names.
They are only intended as comments.
;
_reflns_odcompleteness_completeness 97.24
_reflns_odcompleteness_iscentric 1
_reflns_odcompleteness_theta 66.97
_olex2_refinement_description
;
1. Fixed Uiso
 At 1.2 times of:
  All C(H) groups
 At 1.5 times of:
  All C(H,H,H) groups
2.a Ternary CH refined with riding coordinates:
 C10(H10)
2.b Aromatic/amide H refined with riding coordinates:
 C4(H4), C8(H8), C13(H13), C14(H14), C16(H16), C17(H17), C18(H18), C21(H21),
 C22(H22), C24(H24), C25(H25), C26(H26), C27(H27), C28(H28), C29(H29), C31(H31),
  C33(H33), C0AA(H0AA)
2.c Idealised Me refined as rotating group:
 C32(H32A,H32B,H32C)
;
_olex2_date_sample_data_collection 2019-07-02
_olex2_submission_special_instructions 'No special instructions were received'
_oxdiff_exptl_absorpt_empirical_details
;
Empirical correction (ABSPACK) includes:
- Absorption correction using spherical harmonics
- Frame scaling
;
_oxdiff_exptl_absorpt_empirical_full_max 2.707
_oxdiff_exptl_absorpt_empirical_full_min 0.588

loop_
_space_group_symop_operation_xyz
'x, y, z'
'-x, -y, -z'

loop_
_atom_site_label
_atom_site_type_symbol
_atom_site_fract_x
_atom_site_fract_y
_atom_site_fract_z
_atom_site_U_iso_or_equiv
_atom_site_adp_type
_atom_site_occupancy
_atom_site_site_symmetry_order
_atom_site_calc_flag
_atom_site_refinement_flags_posn
_atom_site_refinement_flags_adp
_atom_site_refinement_flags_occupancy
_atom_site_disorder_assembly
_atom_site_disorder_group
P1 P 0.36949(11) 0.71641(12) 0.15320(5) 0.0600(4) Uani 1 1 d . . . . .
O2 O 0.8577(5) 0.4764(5) 0.5816(2) 0.1111(13) Uani 1 1 d . . . . .
C3 C 0.5943(4) 0.6856(4) 0.1459(2) 0.0499(7) Uani 1 1 d . . . . .
C4 C 0.6852(5) 0.6998(4) 0.0625(2) 0.0568(9) Uani 1 1 d . . . . .
H4 H 0.627550 0.737450 0.010782 0.068 Uiso 1 1 calc R . . . .
C5 C 0.6844(4) 0.6289(4) 0.2236(2) 0.0533(8) Uani 1 1 d . . . . .
O6 O 0.6811(5) 0.8073(4) 0.3607(2) 0.0949(11) Uani 1 1 d . . . . .
N7 N 0.7227(4) 0.5661(4) 0.45386(19) 0.0688(9) Uani 1 1 d . . . . .
C8 C 0.8577(5) 0.5882(4) 0.2150(2) 0.0628(9) Uani 1 1 d . . . . .
H8 H 0.917301 0.550912 0.266063 0.075 Uiso 1 1 calc R . . . .
C9 C 0.6246(5) 0.4447(4) 0.3669(2) 0.0620(9) Uani 1 1 d . . . . .
C10 C 0.5988(5) 0.6061(4) 0.3167(2) 0.0572(9) Uani 1 1 d . . . . .
H10 H 0.478887 0.651831 0.312828 0.069 Uiso 1 1 calc R . . . .
O11 O 0.3161(4) 0.5775(4) 0.20180(18) 0.0864(10) Uani 1 1 d . . . . .
C12 C 0.3065(4) 0.7760(4) 0.0400(2) 0.0524(8) Uani 1 1 d . . . . .
C13 C 0.3174(5) 0.6632(5) -0.0057(2) 0.0665(10) Uani 1 1 d . . . . .
H13 H 0.350961 0.562274 0.023435 0.080 Uiso 1 1 calc R . . . .
C14 C 0.2284(6) 0.8475(5) -0.1369(3) 0.0823(13) Uani 1 1 d . . . . .
H14 H 0.206840 0.872109 -0.196933 0.099 Uiso 1 1 calc R . . . .
C15 C 0.6699(5) 0.6792(5) 0.3769(2) 0.0669(10) Uani 1 1 d . . . . .
C16 C 0.2481(6) 0.9253(4) -0.0033(3) 0.0719(11) Uani 1 1 d . . . . .
H16 H 0.234796 1.002176 0.026937 0.086 Uiso 1 1 calc R . . . .
C17 C 0.8564(5) 0.6595(4) 0.0555(2) 0.0628(9) Uani 1 1 d . . . . .
H17 H 0.913854 0.670785 -0.000218 0.075 Uiso 1 1 calc R . . . .
C18 C 0.9433(5) 0.6018(4) 0.1325(3) 0.0658(10) Uani 1 1 d . . . . .
H18 H 1.059265 0.572354 0.128382 0.079 Uiso 1 1 calc R . . . .
C19 C 0.8041(6) 0.5849(7) 0.5241(3) 0.0863(14) Uani 1 1 d . . . . .
C20 C 0.6966(5) 0.4255(5) 0.4465(2) 0.0640(9) Uani 1 1 d . . . . .
C21 C 0.2789(6) 0.6992(5) -0.0939(3) 0.0749(11) Uani 1 1 d . . . . .
H21 H 0.287381 0.622900 -0.123962 0.090 Uiso 1 1 calc R . . . .
C22 C 0.1383(7) 0.8746(8) 0.2586(3) 0.113(2) Uani 1 1 d . . . . .
H22 H 0.089214 0.793080 0.271091 0.135 Uiso 1 1 calc R . . . .
C23 C 0.2844(6) 0.8769(6) 0.2025(2) 0.0792(12) Uani 1 1 d . . . . .
C24 C 0.6235(7) 0.1833(5) 0.4032(4) 0.0907(14) Uani 1 1 d . . . . .
H24 H 0.600965 0.100378 0.388805 0.109 Uiso 1 1 calc R . . . .
C25 C 0.7280(6) 0.2864(6) 0.5066(3) 0.0847(13) Uani 1 1 d . . . . .
H25 H 0.771669 0.274333 0.561029 0.102 Uiso 1 1 calc R . . . .
C26 C 0.6921(7) 0.1673(6) 0.4827(4) 0.0965(16) Uani 1 1 d . . . . .
H26 H 0.714887 0.072647 0.521305 0.116 Uiso 1 1 calc R . . . .
C27 C 0.5877(6) 0.3252(5) 0.3443(3) 0.0749(11) Uani 1 1 d . . . . .
H27 H 0.539886 0.338076 0.290944 0.090 Uiso 1 1 calc R . . . .
C28 C 0.2096(7) 0.9603(5) -0.0915(3) 0.0881(14) Uani 1 1 d . . . . .
H28 H 0.170601 1.060722 -0.120310 0.106 Uiso 1 1 calc R . . . .
C29 C 0.1317(18) 1.1267(13) 0.2756(7) 0.217(8) Uani 1 1 d . . . . .
H29 H 0.076213 1.210932 0.298077 0.261 Uiso 1 1 calc R . . . .
C31 C 0.3559(8) 0.9985(7) 0.1849(4) 0.1082(19) Uani 1 1 d . . . . .
H31 H 0.454376 0.996552 0.149034 0.130 Uiso 1 1 calc R . . . .
C32 C 0.8183(8) 0.7382(7) 0.5240(4) 0.115(2) Uani 1 1 d . . . . .
H32A H 0.870019 0.735480 0.576610 0.172 Uiso 1 1 calc GR . . . .
H32B H 0.709009 0.805343 0.523157 0.172 Uiso 1 1 calc GR . . . .
H32C H 0.885003 0.773623 0.472047 0.172 Uiso 1 1 calc GR . . . .
C33 C 0.0720(12) 1.0006(14) 0.2940(4) 0.184(5) Uani 1 1 d . . . . .
H33 H -0.021201 0.998896 0.333831 0.221 Uiso 1 1 calc R . . . .
C0AA C 0.2806(12) 1.1256(9) 0.2211(6) 0.169(4) Uani 1 1 d . . . . .
H0AA H 0.328468 1.207823 0.209184 0.203 Uiso 1 1 calc R . . . .

loop_
_atom_site_aniso_label
_atom_site_aniso_U_11
_atom_site_aniso_U_22
_atom_site_aniso_U_33
_atom_site_aniso_U_23
_atom_site_aniso_U_13
_atom_site_aniso_U_12
P1 0.0551(6) 0.0816(7) 0.0411(5) 0.0011(4) -0.0085(4) -0.0242(5)
O2 0.113(3) 0.164(4) 0.0489(16) -0.010(2) -0.0261(17) -0.023(3)
C3 0.0548(18) 0.0515(18) 0.0438(16) -0.0039(13) -0.0070(13) -0.0178(14)
C4 0.065(2) 0.064(2) 0.0433(17) -0.0037(15) -0.0026(15) -0.0258(17)
C5 0.060(2) 0.0542(19) 0.0480(17) -0.0041(14) -0.0127(15) -0.0204(16)
O6 0.143(3) 0.073(2) 0.079(2) -0.0170(16) -0.025(2) -0.037(2)
N7 0.075(2) 0.088(2) 0.0426(15) -0.0107(15) -0.0131(14) -0.0167(18)
C8 0.058(2) 0.071(2) 0.059(2) -0.0027(17) -0.0168(17) -0.0203(18)
C9 0.064(2) 0.072(2) 0.0460(17) 0.0004(16) -0.0033(16) -0.0219(18)
C10 0.062(2) 0.067(2) 0.0425(17) -0.0054(15) -0.0111(15) -0.0184(17)
O11 0.0749(18) 0.113(2) 0.0648(16) 0.0257(16) -0.0192(14) -0.0467(17)
C12 0.0485(17) 0.061(2) 0.0471(17) -0.0029(14) -0.0125(14) -0.0151(15)
C13 0.081(3) 0.063(2) 0.054(2) -0.0035(17) -0.0095(18) -0.0226(19)
C14 0.112(4) 0.082(3) 0.057(2) -0.010(2) -0.035(2) -0.022(3)
C15 0.079(3) 0.071(3) 0.052(2) -0.0112(18) -0.0107(18) -0.019(2)
C16 0.103(3) 0.059(2) 0.058(2) -0.0081(17) -0.028(2) -0.021(2)
C17 0.065(2) 0.069(2) 0.059(2) -0.0118(17) 0.0049(17) -0.0290(18)
C18 0.054(2) 0.071(2) 0.075(2) -0.0115(19) -0.0087(18) -0.0220(18)
C19 0.076(3) 0.138(4) 0.046(2) -0.028(3) -0.0080(19) -0.018(3)
C20 0.059(2) 0.077(2) 0.0467(18) 0.0010(17) -0.0046(15) -0.0126(18)
C21 0.097(3) 0.072(3) 0.064(2) -0.022(2) -0.017(2) -0.023(2)
C22 0.087(3) 0.176(6) 0.044(2) -0.013(3) -0.012(2) 0.016(3)
C23 0.082(3) 0.108(4) 0.0431(19) -0.023(2) -0.0210(18) -0.002(2)
C24 0.099(4) 0.068(3) 0.098(3) -0.004(2) 0.008(3) -0.029(3)
C25 0.083(3) 0.091(3) 0.060(2) 0.013(2) -0.008(2) -0.014(2)
C26 0.099(4) 0.079(3) 0.088(3) 0.018(3) 0.000(3) -0.018(3)
C27 0.088(3) 0.075(3) 0.065(2) -0.008(2) -0.002(2) -0.034(2)
C28 0.128(4) 0.067(3) 0.066(2) -0.002(2) -0.045(3) -0.011(3)
C29 0.257(13) 0.216(11) 0.143(8) -0.139(9) -0.134(9) 0.151(10)
C31 0.116(4) 0.120(4) 0.096(4) -0.060(3) -0.039(3) 0.006(3)
C32 0.112(4) 0.161(6) 0.099(4) -0.067(4) -0.028(3) -0.034(4)
C33 0.153(7) 0.272(12) 0.060(3) -0.070(6) -0.032(4) 0.107(8)
C0AA 0.189(8) 0.151(6) 0.178(7) -0.115(6) -0.107(7) 0.061(6)

loop_
_atom_type_symbol
_atom_type_description
_atom_type_scat_dispersion_real
_atom_type_scat_dispersion_imag
_atom_type_scat_source
C C 0.0181 0.0091 'International Tables Vol C Tables 4.2.6.8 and 6.1.1.4'
H H 0.0000 0.0000 'International Tables Vol C Tables 4.2.6.8 and 6.1.1.4'
N N 0.0311 0.0180 'International Tables Vol C Tables 4.2.6.8 and 6.1.1.4'
O O 0.0492 0.0322 'International Tables Vol C Tables 4.2.6.8 and 6.1.1.4'
P P 0.2955 0.4335 'International Tables Vol C Tables 4.2.6.8 and 6.1.1.4'

loop_
_geom_angle_atom_site_label_1
_geom_angle_atom_site_label_2
_geom_angle_atom_site_label_3
_geom_angle
_geom_angle_site_symmetry_1
_geom_angle_site_symmetry_3
_geom_angle_publ_flag
O11 P1 C3 111.43(16) . . ?
O11 P1 C12 111.76(16) . . ?
O11 P1 C23 114.0(2) . . ?
C12 P1 C3 106.35(15) . . ?
C23 P1 C3 107.18(19) . . ?
C23 P1 C12 105.60(17) . . ?
C4 C3 P1 120.9(2) . . ?
C4 C3 C5 118.1(3) . . ?
C5 C3 P1 120.5(2) . . ?
C3 C4 H4 119.1 . . ?
C17 C4 C3 121.8(3) . . ?
C17 C4 H4 119.1 . . ?
C3 C5 C10 122.4(3) . . ?
C8 C5 C3 119.1(3) . . ?
C8 C5 C10 118.4(3) . . ?
C15 N7 C19 125.4(4) . . ?
C15 N7 C20 109.9(3) . . ?
C19 N7 C20 124.4(4) . . ?
C5 C8 H8 119.3 . . ?
C18 C8 C5 121.5(3) . . ?
C18 C8 H8 119.3 . . ?
C20 C9 C10 110.0(3) . . ?
C27 C9 C10 129.4(3) . . ?
C27 C9 C20 120.7(4) . . ?
C5 C10 H10 109.2 . . ?
C5 C10 C15 110.9(3) . . ?
C9 C10 C5 115.0(3) . . ?
C9 C10 H10 109.2 . . ?
C9 C10 C15 103.1(3) . . ?
C15 C10 H10 109.2 . . ?
C13 C12 P1 117.1(3) . . ?
C16 C12 P1 124.3(3) . . ?
C16 C12 C13 118.6(3) . . ?
C12 C13 H13 119.6 . . ?
C21 C13 C12 120.8(4) . . ?
C21 C13 H13 119.6 . . ?
C21 C14 H14 120.0 . . ?
C21 C14 C28 120.1(4) . . ?
C28 C14 H14 120.0 . . ?
O6 C15 N7 126.6(4) . . ?
O6 C15 C10 125.9(3) . . ?
N7 C15 C10 107.4(3) . . ?
C12 C16 H16 119.9 . . ?
C28 C16 C12 120.1(4) . . ?
C28 C16 H16 119.9 . . ?
C4 C17 H17 120.3 . . ?
C4 C17 C18 119.4(3) . . ?
C18 C17 H17 120.3 . . ?
C8 C18 C17 120.1(3) . . ?
C8 C18 H18 120.0 . . ?
C17 C18 H18 120.0 . . ?
O2 C19 N7 119.1(5) . . ?
O2 C19 C32 122.6(4) . . ?
N7 C19 C32 118.3(4) . . ?
C9 C20 N7 109.6(3) . . ?
C9 C20 C25 121.0(4) . . ?
C25 C20 N7 129.4(4) . . ?
C13 C21 H21 120.1 . . ?
C14 C21 C13 119.8(4) . . ?
C14 C21 H21 120.1 . . ?
C23 C22 H22 122.0 . . ?
C33 C22 H22 122.0 . . ?
C33 C22 C23 116.1(8) . . ?
C22 C23 P1 116.8(5) . . ?
C31 C23 P1 122.0(4) . . ?
C31 C23 C22 121.2(6) . . ?
C26 C24 H24 120.2 . . ?
C26 C24 C27 119.7(5) . . ?
C27 C24 H24 120.2 . . ?
C20 C25 H25 121.2 . . ?
C26 C25 C20 117.7(5) . . ?
C26 C25 H25 121.2 . . ?
C24 C26 H26 118.9 . . ?
C25 C26 C24 122.2(4) . . ?
C25 C26 H26 118.9 . . ?
C9 C27 C24 118.8(4) . . ?
C9 C27 H27 120.6 . . ?
C24 C27 H27 120.6 . . ?
C14 C28 C16 120.4(4) . . ?
C14 C28 H28 119.8 . . ?
C16 C28 H28 119.8 . . ?
C33 C29 H29 121.1 . . ?
C33 C29 C0AA 117.7(8) . . ?
C0AA C29 H29 121.1 . . ?
C23 C31 H31 119.9 . . ?
C23 C31 C0AA 120.3(7) . . ?
C0AA C31 H31 119.9 . . ?
C19 C32 H32A 109.5 . . ?
C19 C32 H32B 109.5 . . ?
C19 C32 H32C 109.5 . . ?
H32A C32 H32B 109.5 . . ?
H32A C32 H32C 109.5 . . ?
H32B C32 H32C 109.5 . . ?
C22 C33 H33 117.3 . . ?
C29 C33 C22 125.3(10) . . ?
C29 C33 H33 117.3 . . ?
C29 C0AA H0AA 120.4 . . ?
C31 C0AA C29 119.2(9) . . ?
C31 C0AA H0AA 120.4 . . ?

loop_
_geom_bond_atom_site_label_1
_geom_bond_atom_site_label_2
_geom_bond_distance
_geom_bond_site_symmetry_2
_geom_bond_publ_flag
P1 C3 1.809(3) . ?
P1 O11 1.486(3) . ?
P1 C12 1.805(3) . ?
P1 C23 1.796(5) . ?
O2 C19 1.203(6) . ?
C3 C4 1.409(4) . ?
C3 C5 1.412(4) . ?
C4 H4 0.9300 . ?
C4 C17 1.372(5) . ?
C5 C8 1.389(5) . ?
C5 C10 1.519(5) . ?
O6 C15 1.194(5) . ?
N7 C15 1.417(5) . ?
N7 C19 1.420(5) . ?
N7 C20 1.427(5) . ?
C8 H8 0.9300 . ?
C8 C18 1.378(5) . ?
C9 C10 1.499(5) . ?
C9 C20 1.389(5) . ?
C9 C27 1.369(6) . ?
C10 H10 0.9800 . ?
C10 C15 1.536(5) . ?
C12 C13 1.391(5) . ?
C12 C16 1.385(5) . ?
C13 H13 0.9300 . ?
C13 C21 1.382(5) . ?
C14 H14 0.9300 . ?
C14 C21 1.367(6) . ?
C14 C28 1.376(6) . ?
C16 H16 0.9300 . ?
C16 C28 1.382(5) . ?
C17 H17 0.9300 . ?
C17 C18 1.389(5) . ?
C18 H18 0.9300 . ?
C19 C32 1.476(8) . ?
C20 C25 1.389(5) . ?
C21 H21 0.9300 . ?
C22 H22 0.9300 . ?
C22 C23 1.405(7) . ?
C22 C33 1.381(12) . ?
C23 C31 1.378(8) . ?
C24 H24 0.9300 . ?
C24 C26 1.379(7) . ?
C24 C27 1.402(6) . ?
C25 H25 0.9300 . ?
C25 C26 1.373(7) . ?
C26 H26 0.9300 . ?
C27 H27 0.9300 . ?
C28 H28 0.9300 . ?
C29 H29 0.9300 . ?
C29 C33 1.357(17) . ?
C29 C0AA 1.409(17) . ?
C31 H31 0.9300 . ?
C31 C0AA 1.407(8) . ?
C32 H32A 0.9600 . ?
C32 H32B 0.9600 . ?
C32 H32C 0.9600 . ?
C33 H33 0.9300 . ?
C0AA H0AA 0.9300 . ?

loop_
_geom_torsion_atom_site_label_1
_geom_torsion_atom_site_label_2
_geom_torsion_atom_site_label_3
_geom_torsion_atom_site_label_4
_geom_torsion
_geom_torsion_site_symmetry_1
_geom_torsion_site_symmetry_2
_geom_torsion_site_symmetry_3
_geom_torsion_site_symmetry_4
_geom_torsion_publ_flag
P1 C3 C4 C17 -172.1(3) . . . . ?
P1 C3 C5 C8 171.8(3) . . . . ?
P1 C3 C5 C10 -6.4(5) . . . . ?
P1 C12 C13 C21 -177.0(3) . . . . ?
P1 C12 C16 C28 177.2(4) . . . . ?
P1 C23 C31 C0AA 176.6(4) . . . . ?
C3 P1 C12 C13 82.9(3) . . . . ?
C3 P1 C12 C16 -97.3(3) . . . . ?
C3 P1 C23 C22 -145.5(3) . . . . ?
C3 P1 C23 C31 35.9(4) . . . . ?
C3 C4 C17 C18 0.6(5) . . . . ?
C3 C5 C8 C18 -0.1(6) . . . . ?
C3 C5 C10 C9 113.8(4) . . . . ?
C3 C5 C10 C15 -129.7(3) . . . . ?
C4 C3 C5 C8 -0.6(5) . . . . ?
C4 C3 C5 C10 -178.7(3) . . . . ?
C4 C17 C18 C8 -1.3(6) . . . . ?
C5 C3 C4 C17 0.3(5) . . . . ?
C5 C8 C18 C17 1.0(6) . . . . ?
C5 C10 C15 O6 53.2(6) . . . . ?
C5 C10 C15 N7 -125.5(3) . . . . ?
N7 C20 C25 C26 -179.6(4) . . . . ?
C8 C5 C10 C9 -64.3(4) . . . . ?
C8 C5 C10 C15 52.1(5) . . . . ?
C9 C10 C15 O6 176.8(4) . . . . ?
C9 C10 C15 N7 -2.0(4) . . . . ?
C9 C20 C25 C26 2.8(7) . . . . ?
C10 C5 C8 C18 178.2(3) . . . . ?
C10 C9 C20 N7 -0.2(4) . . . . ?
C10 C9 C20 C25 177.8(4) . . . . ?
C10 C9 C27 C24 -179.8(4) . . . . ?
O11 P1 C3 C4 118.0(3) . . . . ?
O11 P1 C3 C5 -54.1(3) . . . . ?
O11 P1 C12 C13 -38.9(3) . . . . ?
O11 P1 C12 C16 140.9(3) . . . . ?
O11 P1 C23 C22 -21.7(4) . . . . ?
O11 P1 C23 C31 159.8(4) . . . . ?
C12 P1 C3 C4 -4.0(3) . . . . ?
C12 P1 C3 C5 -176.1(3) . . . . ?
C12 P1 C23 C22 101.4(3) . . . . ?
C12 P1 C23 C31 -77.2(4) . . . . ?
C12 C13 C21 C14 -0.4(7) . . . . ?
C12 C16 C28 C14 0.1(8) . . . . ?
C13 C12 C16 C28 -3.1(6) . . . . ?
C15 N7 C19 O2 -172.7(4) . . . . ?
C15 N7 C19 C32 7.8(7) . . . . ?
C15 N7 C20 C9 -1.2(4) . . . . ?
C15 N7 C20 C25 -179.0(4) . . . . ?
C16 C12 C13 C21 3.2(6) . . . . ?
C19 N7 C15 O6 -2.4(7) . . . . ?
C19 N7 C15 C10 176.4(4) . . . . ?
C19 N7 C20 C9 -175.7(4) . . . . ?
C19 N7 C20 C25 6.6(7) . . . . ?
C20 N7 C15 O6 -176.8(4) . . . . ?
C20 N7 C15 C10 2.0(4) . . . . ?
C20 N7 C19 O2 1.0(6) . . . . ?
C20 N7 C19 C32 -178.5(4) . . . . ?
C20 C9 C10 C5 122.1(3) . . . . ?
C20 C9 C10 C15 1.3(4) . . . . ?
C20 C9 C27 C24 0.3(6) . . . . ?
C20 C25 C26 C24 -1.6(8) . . . . ?
C21 C14 C28 C16 2.8(8) . . . . ?
C22 C23 C31 C0AA -1.9(7) . . . . ?
C23 P1 C3 C4 -116.6(3) . . . . ?
C23 P1 C3 C5 71.3(3) . . . . ?
C23 P1 C12 C13 -163.4(3) . . . . ?
C23 P1 C12 C16 16.3(4) . . . . ?
C23 C22 C33 C29 3.4(11) . . . . ?
C23 C31 C0AA C29 0.2(9) . . . . ?
C26 C24 C27 C9 1.0(7) . . . . ?
C27 C9 C10 C5 -57.8(5) . . . . ?
C27 C9 C10 C15 -178.7(4) . . . . ?
C27 C9 C20 N7 179.8(4) . . . . ?
C27 C9 C20 C25 -2.2(6) . . . . ?
C27 C24 C26 C25 -0.2(8) . . . . ?
C28 C14 C21 C13 -2.6(8) . . . . ?
C33 C22 C23 P1 -178.3(4) . . . . ?
C33 C22 C23 C31 0.3(7) . . . . ?
C33 C29 C0AA C31 3.1(12) . . . . ?
C0AA C29 C33 C22 -5.0(14) . . . . ?
